data_1551453
loop_
_publ_author_name
'Sihai Yang'
'Anibal J. Ramirez-Cuesta'
'Ruth Newby'
'Victoria Garcia-Sakai'
'Pascal Manuel'
'Samantha K. Callear'
'Stuart I. Campbell'
'Chiu C. Tang'
'Martin Schroder'

_publ_section_title
;
 Supramolecular binding and separation of hydrocarbons within a
 functionalized porous metal-organic framework
;
_journal_name_full 'Nature Chemistry'
_journal_page_first 121
_journal_page_last 129
_journal_paper_doi 10.1038/nchem.2114
_journal_volume 7
_journal_year 2015
_chemical_formula_sum 'C24 H16 Al2 O10'
_chemical_formula_weight 518.34
_chemical_name_mineral NOTT-300-4C2H2
_space_group_IT_number 98
_space_group_name_Hall 'I 4bw 2bw'
_space_group_name_H-M_alt 'I 41 2 2'
_symmetry_space_group_name_H-M 'I 41 2 2'
_cell_angle_alpha 90
_cell_angle_beta 90
_cell_angle_gamma 90
_cell_formula_units_Z 4
_cell_length_a 14.82280(13)
_cell_length_b 14.82280(13)
_cell_length_c 11.79190(10)
_cell_volume 2590.86(4)
_diffrn_ambient_temperature 273
_diffrn_radiation_probe x-ray
_diffrn_radiation_type synchrotron
_diffrn_radiation_wavelength 0.826126
_pd_proc_ls_prof_R_factor 0.056
_pd_proc_ls_prof_wR_factor 0.077
_refine_ls_goodness_of_fit_ref 1.73
_refine_ls_R_I_factor 0.050
_cod_data_source_file nchem.2114-s2.cif
_cod_data_source_block 1
_cod_original_cell_volume 2590.862(49)
_cod_original_sg_symbol_H-M I4122
_cod_database_code 1551453

loop_
_symmetry_equiv_pos_as_xyz
'-x+1/2, -y+1/2, z+1/2'
'-x+1/2, y, -z-1/4'
'-y, -x, -z'
'-y, x+1/2, z+1/4'
'y+1/2, -x, z-1/4'
'y+1/2, x+1/2, -z+1/2'
'x, -y+1/2, -z+1/4'
'x, y, z'
'-x, -y, z'
'-x, y+1/2, -z+1/4'
'-y+1/2, -x+1/2, -z+1/2'
'-y+1/2, x, z-1/4'
'y, -x+1/2, z+1/4'
'y, x, -z'
'x+1/2, -y, -z-1/4'
'x+1/2, y+1/2, z+1/2'

loop_
_atom_site_label
_atom_site_type_symbol
_atom_site_symmetry_multiplicity
_atom_site_fract_x
_atom_site_fract_y
_atom_site_fract_z
_atom_site_occupancy
_atom_site_B_iso_or_equiv
AL Al 8 0.694150(79) 0.305850(79) 0.5 1 0.63(12)
O1 O 8 0.75552(18) 0.25 0.625 1 0.30(12)
O2 O 16 0.89613(13) 0.28645(13) 0.99610(19) 1 0.30(12)
O3 O 16 0.62081(14) 0.37512(14) 0.39396(15) 1 0.30(12)
C1 C 16 0.58992(23) 0.35603(21) 0.69874(25) 1 0.30(12)
C2 C 16 0.53881(19) 0.42876(13) 0.76206(15) 1 0.30(12)
C3 C 8 0.5 0.5 0.70562(15) 1 0.30(12)
C4 C 16 0.53767(12) 0.429050(93) 0.88125(15) 1 0.30(12)
C5 C 8 0.5 0.5 0.93719(17) 1 0.30(12)
H1 H 8 0.81486 0.25 0.625 1 0.36(14)
H3 H 8 0.5 0.5 0.6290(12) 1 0.36(14)
H4 H 16 0.57318 0.38162 0.90735 1 0.36(14)
C6 C 16 0.04267 0.25 0.6701355 0.5000(20) 5.65(27)
H6 H 16 0.04267 0.25 0.75689 0.5000(20) 5.65(27)
C6b C 16 0.04280906 0.25 0.5699822 0.5000(20) 5.65(27)
H6b H 16 0.04280906 0.2499998 0.4832277 0.5000(20) 5.65(27)
C7 C 16 0.1272213 0.3468831 0.2652049 0.5000(23) 6.88(36)
H7 H 16 0.10815 0.41009 0.23993 0.5000(23) 6.88(36)
C7b C 16 0.1492932 0.2739676 0.294529 0.5000(23) 6.88(36)
H7b H 16 0.1683643 0.2107606 0.3198039 0.5000(23) 6.88(36)
